data_2234504
loop_
_publ_author_name
'Li, Hou-Jin'
'Zhou, Da-Lang'
'Xu, Ting-Juan'
'Lam, Chi-Keung'
'Lan, Wen-Jian'

_publ_section_title
;
 5,6,7,5'-Tetramethoxy-3',4'-methylenedioxyflavone monohydrate
;
_journal_coeditor_code BG2446
_journal_issue 5
_journal_name_full 'Acta Crystallographica Section E'
_journal_page_first o1390
_journal_paper_doi 10.1107/S1600536812015139
_journal_volume 68
_journal_year 2012
_chemical_formula_iupac 'C20 H18 O8, H2 O'
_chemical_formula_moiety 'C20 H18 O8, H2 O'
_chemical_formula_sum 'C20 H20 O9'
_chemical_formula_weight 404.36
_chemical_name_common
;
5,6,7,5'-Tetramethoxy-3',4'-methylenedioxyflavone monohydrate
;
_chemical_name_systematic
;
5,6,7-trimethoxy-2-(7-methoxy-1,3-dihydro-2-benzofuran-5-yl)-
4<i>H</i>-chromen-4-one monohydrate
;
_space_group_IT_number 2
_symmetry_cell_setting triclinic
_symmetry_space_group_name_Hall '-P 1'
_symmetry_space_group_name_H-M 'P -1'
_atom_sites_solution_hydrogens geom
_atom_sites_solution_primary direct
_atom_sites_solution_secondary difmap
_audit_creation_method SHELXL-97
_cell_angle_alpha 105.413(3)
_cell_angle_beta 91.798(3)
_cell_angle_gamma 100.985(3)
_cell_formula_units_Z 2
_cell_length_a 9.3014(17)
_cell_length_b 9.3146(17)
_cell_length_c 11.009(2)
_cell_measurement_reflns_used 4354
_cell_measurement_temperature 173(2)
_cell_measurement_theta_max 26.999
_cell_measurement_theta_min 2.239
_cell_volume 899.3(3)
_computing_cell_refinement 'SAINT (Bruker, 1998)'
_computing_data_collection 'SMART (Bruker, 1998)'
_computing_data_reduction 'SAINT (Bruker, 1998)'
_computing_molecular_graphics 'SHELXTL (Sheldrick, 2008)'
_computing_publication_material 'SHELXL97 (Sheldrick, 2008)'
_computing_structure_refinement 'SHELXL97 (Sheldrick, 2008)'
_computing_structure_solution 'SHELXS97 (Sheldrick, 2008)'
_diffrn_ambient_temperature 173(2)
_diffrn_measured_fraction_theta_full 0.980
_diffrn_measured_fraction_theta_max 0.980
_diffrn_measurement_device_type 'Bruker SMART 1000 CCD'
_diffrn_measurement_method '\f and \w scan'
_diffrn_radiation_monochromator graphite
_diffrn_radiation_source 'fine-focus sealed tube'
_diffrn_radiation_type MoK\a
_diffrn_radiation_wavelength 0.71073
_diffrn_reflns_av_R_equivalents 0.0182
_diffrn_reflns_av_sigmaI/netI 0.0233
_diffrn_reflns_limit_h_max 11
_diffrn_reflns_limit_h_min -11
_diffrn_reflns_limit_k_max 11
_diffrn_reflns_limit_k_min -11
_diffrn_reflns_limit_l_max 13
_diffrn_reflns_limit_l_min -13
_diffrn_reflns_number 6560
_diffrn_reflns_theta_full 25.25
_diffrn_reflns_theta_max 25.25
_diffrn_reflns_theta_min 2.24
_exptl_absorpt_coefficient_mu 0.119
_exptl_absorpt_correction_T_max 1.000000
_exptl_absorpt_correction_T_min 0.771661
_exptl_absorpt_correction_type multi-scan
_exptl_absorpt_process_details '(SADABS; Bruker, 1998)'
_exptl_crystal_colour colourless
_exptl_crystal_density_diffrn 1.493
_exptl_crystal_density_method 'not measured'
_exptl_crystal_description block
_exptl_crystal_F_000 424
_exptl_crystal_size_max 0.41
_exptl_crystal_size_mid 0.35
_exptl_crystal_size_min 0.32
_refine_diff_density_max 0.487
_refine_diff_density_min -0.318
_refine_ls_extinction_method none
_refine_ls_goodness_of_fit_ref 1.073
_refine_ls_hydrogen_treatment mixed
_refine_ls_matrix_type full
_refine_ls_number_parameters 270
_refine_ls_number_reflns 3181
_refine_ls_number_restraints 4
_refine_ls_restrained_S_all 1.073
_refine_ls_R_factor_all 0.0490
_refine_ls_R_factor_gt 0.0399
_refine_ls_shift/su_max 0.000
_refine_ls_shift/su_mean 0.000
_refine_ls_structure_factor_coef Fsqd
_refine_ls_weighting_details 'calc w=1/[\s^2^(Fo^2^)+(0.0641P)^2^+0.3125P] where P=(Fo^2^+2Fc^2^)/3'
_refine_ls_weighting_scheme calc
_refine_ls_wR_factor_gt 0.1085
_refine_ls_wR_factor_ref 0.1168
_reflns_number_gt 2608
_reflns_number_total 3181
_reflns_threshold_expression I>2\s(I)
_cod_data_source_file bg2446.cif
_cod_data_source_block I
_cod_database_code 2234504
_cod_database_fobs_code 2234504

loop_
_symmetry_equiv_pos_as_xyz
'x, y, z'
'-x, -y, -z'

loop_
_atom_site_type_symbol
_atom_site_label
_atom_site_fract_x
_atom_site_fract_y
_atom_site_fract_z
_atom_site_U_iso_or_equiv
_atom_site_adp_type
_atom_site_calc_flag
_atom_site_refinement_flags
_atom_site_occupancy
_atom_site_symmetry_multiplicity
O O1 0.53779(12) 0.48854(12) 0.20513(10) 0.0240(3) Uani d . 1 1
O O1W 0.4889(2) -0.09163(18) 0.36332(16) 0.0525(4) Uani d D 1 1
H H11 0.487(3) -0.071(4) 0.295(2) 0.093(11) Uiso d D 1 1
H H12 0.422(2) -0.055(5) 0.3978(15) 0.23(3) Uiso d D 1 1
O O2 0.22755(13) 0.59084(13) 0.53871(11) 0.0311(3) Uani d . 1 1
O O3 0.14023(13) 0.30245(14) 0.51890(12) 0.0341(3) Uani d . 1 1
O O4 0.25387(13) 0.08319(13) 0.34924(11) 0.0286(3) Uani d . 1 1
O O5 0.44095(14) 0.03101(13) 0.16068(11) 0.0317(3) Uani d . 1 1
O O6 0.93016(15) 0.40373(14) -0.22376(12) 0.0388(3) Uani d . 1 1
O O7 0.97888(14) 0.66696(14) -0.17464(12) 0.0363(3) Uani d . 1 1
O O8 0.85089(14) 0.85819(13) 0.01787(12) 0.0356(3) Uani d . 1 1
C C2 0.59340(17) 0.39067(18) 0.11252(14) 0.0218(3) Uani d . 1 1
C C3 0.56048(18) 0.23941(18) 0.09729(15) 0.0241(4) Uani d . 1 1
H H3A 0.6018 0.1753 0.0316 0.029 Uiso calc R 1 1
C C4 0.46578(18) 0.17052(18) 0.17582(15) 0.0237(4) Uani d . 1 1
C C5 0.30091(18) 0.23401(18) 0.35496(15) 0.0234(4) Uani d . 1 1
C C6 0.24590(17) 0.34069(19) 0.44266(15) 0.0244(4) Uani d . 1 1
C C7 0.29046(17) 0.49663(19) 0.45016(15) 0.0243(4) Uani d . 1 1
C C8 0.38842(17) 0.54320(18) 0.36968(15) 0.0229(4) Uani d . 1 1
H H8A 0.4182 0.6479 0.3738 0.027 Uiso calc R 1 1
C C9 0.44252(17) 0.43264(18) 0.28223(14) 0.0214(3) Uani d . 1 1
C C10 0.40336(17) 0.27721(18) 0.27200(15) 0.0215(3) Uani d . 1 1
C C11 0.1301(2) 0.0098(2) 0.2581(2) 0.0422(5) Uani d . 1 1
H H11A 0.1008 -0.0971 0.2579 0.063 Uiso calc R 1 1
H H11B 0.1571 0.0153 0.1739 0.063 Uiso calc R 1 1
H H11C 0.0479 0.0610 0.2804 0.063 Uiso calc R 1 1
C C12 0.1733(2) 0.2124(2) 0.59780(18) 0.0384(5) Uani d . 1 1
H H12A 0.0901 0.1921 0.6476 0.058 Uiso calc R 1 1
H H12B 0.2611 0.2671 0.6549 0.058 Uiso calc R 1 1
H H12C 0.1916 0.1158 0.5453 0.058 Uiso calc R 1 1
C C13 0.2578(2) 0.7486(2) 0.54402(18) 0.0372(4) Uani d . 1 1
H H13A 0.2063 0.8038 0.6116 0.056 Uiso calc R 1 1
H H13B 0.2240 0.7610 0.4629 0.056 Uiso calc R 1 1
H H13C 0.3638 0.7893 0.5612 0.056 Uiso calc R 1 1
C C16 1.01507(19) 0.5318(2) -0.25493(16) 0.0295(4) Uani d . 1 1
H H16A 0.9920 0.5253 -0.3449 0.035 Uiso calc R 1 1
H H16B 1.1213 0.5340 -0.2413 0.035 Uiso calc R 1 1
C C1' 0.69092(17) 0.46871(18) 0.03700(15) 0.0222(3) Uani d . 1 1
C C2' 0.75922(19) 0.38195(19) -0.06075(16) 0.0270(4) Uani d . 1 1
H H2'A 0.7408 0.2740 -0.0814 0.032 Uiso calc R 1 1
C C3' 0.85314(18) 0.46137(19) -0.12415(15) 0.0261(4) Uani d . 1 1
C C4' 0.88199(18) 0.61765(19) -0.09635(15) 0.0257(4) Uani d . 1 1
C C5' 0.81543(18) 0.70520(18) -0.00182(15) 0.0247(4) Uani d . 1 1
C C6' 0.71763(17) 0.62730(18) 0.06452(15) 0.0231(4) Uani d . 1 1
H H6'A 0.6686 0.6832 0.1294 0.028 Uiso calc R 1 1
C C8' 0.7778(2) 0.95003(19) 0.11035(17) 0.0326(4) Uani d . 1 1
H H8'A 0.8132 1.0575 0.1148 0.049 Uiso calc R 1 1
H H8'B 0.7982 0.9339 0.1931 0.049 Uiso calc R 1 1
H H8'C 0.6716 0.9218 0.0868 0.049 Uiso calc R 1 1

loop_
_atom_site_aniso_label
_atom_site_aniso_U_11
_atom_site_aniso_U_22
_atom_site_aniso_U_33
_atom_site_aniso_U_12
_atom_site_aniso_U_13
_atom_site_aniso_U_23
O1 0.0278(6) 0.0202(6) 0.0242(6) 0.0049(5) 0.0109(5) 0.0057(5)
O1W 0.0677(11) 0.0415(8) 0.0526(10) 0.0061(8) -0.0019(8) 0.0246(7)
O2 0.0364(7) 0.0241(6) 0.0331(7) 0.0078(5) 0.0176(5) 0.0059(5)
O3 0.0319(7) 0.0366(7) 0.0437(7) 0.0131(5) 0.0209(6) 0.0218(6)
O4 0.0325(6) 0.0218(6) 0.0335(7) 0.0043(5) 0.0092(5) 0.0113(5)
O5 0.0449(7) 0.0193(6) 0.0331(7) 0.0082(5) 0.0145(6) 0.0087(5)
O6 0.0485(8) 0.0321(7) 0.0413(7) 0.0131(6) 0.0296(6) 0.0134(6)
O7 0.0420(7) 0.0320(7) 0.0404(7) 0.0088(6) 0.0233(6) 0.0162(6)
O8 0.0439(8) 0.0223(6) 0.0413(7) 0.0049(5) 0.0173(6) 0.0097(5)
C2 0.0217(8) 0.0242(8) 0.0195(8) 0.0070(6) 0.0031(6) 0.0041(6)
C3 0.0261(8) 0.0234(8) 0.0235(8) 0.0075(7) 0.0064(7) 0.0057(7)
C4 0.0254(8) 0.0226(8) 0.0236(8) 0.0055(7) 0.0018(7) 0.0067(7)
C5 0.0227(8) 0.0223(8) 0.0266(8) 0.0039(6) 0.0024(7) 0.0098(7)
C6 0.0217(8) 0.0279(9) 0.0265(8) 0.0058(7) 0.0074(7) 0.0114(7)
C7 0.0228(8) 0.0264(9) 0.0234(8) 0.0071(7) 0.0038(7) 0.0047(7)
C8 0.0237(8) 0.0203(8) 0.0238(8) 0.0034(6) 0.0036(6) 0.0053(6)
C9 0.0206(8) 0.0237(8) 0.0206(8) 0.0031(6) 0.0041(6) 0.0081(6)
C10 0.0213(8) 0.0228(8) 0.0214(8) 0.0056(6) 0.0027(6) 0.0069(6)
C11 0.0330(10) 0.0297(10) 0.0580(13) -0.0048(8) 0.0017(9) 0.0104(9)
C12 0.0452(11) 0.0461(11) 0.0305(9) 0.0121(9) 0.0147(8) 0.0186(9)
C13 0.0461(11) 0.0255(9) 0.0400(10) 0.0096(8) 0.0178(9) 0.0057(8)
C16 0.0284(9) 0.0347(10) 0.0293(9) 0.0097(7) 0.0120(7) 0.0125(7)
C1' 0.0206(8) 0.0251(8) 0.0213(8) 0.0045(6) 0.0027(6) 0.0072(7)
C2' 0.0310(9) 0.0239(8) 0.0284(9) 0.0079(7) 0.0092(7) 0.0086(7)
C3' 0.0273(9) 0.0299(9) 0.0239(8) 0.0108(7) 0.0083(7) 0.0083(7)
C4' 0.0240(8) 0.0314(9) 0.0250(8) 0.0058(7) 0.0052(7) 0.0134(7)
C5' 0.0267(8) 0.0231(8) 0.0253(8) 0.0047(7) 0.0024(7) 0.0085(7)
C6' 0.0232(8) 0.0258(8) 0.0213(8) 0.0076(7) 0.0042(6) 0.0063(7)
C8' 0.0386(10) 0.0241(9) 0.0339(9) 0.0072(7) 0.0044(8) 0.0056(7)

loop_
_atom_type_symbol
_atom_type_description
_atom_type_scat_dispersion_real
_atom_type_scat_dispersion_imag
_atom_type_scat_source
C C 0.0033 0.0016 'International Tables Vol C Tables 4.2.6.8 and 6.1.1.4'
H H 0.0000 0.0000 'International Tables Vol C Tables 4.2.6.8 and 6.1.1.4'
O O 0.0106 0.0060 'International Tables Vol C Tables 4.2.6.8 and 6.1.1.4'

loop_
_geom_angle_atom_site_label_1
_geom_angle_atom_site_label_2
_geom_angle_atom_site_label_3
_geom_angle
C2 O1 C9 119.79(12)
H11 O1W H12 103(3)
C7 O2 C13 117.60(13)
C6 O3 C12 116.78(13)
C5 O4 C11 112.69(13)
C3' O6 C16 106.39(13)
C4' O7 C16 105.55(13)
C5' O8 C8' 117.93(13)
C3 C2 O1 121.29(14)
C3 C2 C1' 125.84(14)
O1 C2 C1' 112.86(13)
C2 C3 C4 123.01(15)
C2 C3 H3A 118.5
C4 C3 H3A 118.5
O5 C4 C3 121.05(15)
O5 C4 C10 124.15(15)
C3 C4 C10 114.80(14)
O4 C5 C6 118.34(14)
O4 C5 C10 120.27(14)
C6 C5 C10 121.39(14)
O3 C6 C5 122.89(14)
O3 C6 C7 117.07(14)
C5 C6 C7 119.88(15)
O2 C7 C8 124.83(15)
O2 C7 C6 114.65(14)
C8 C7 C6 120.50(15)
C7 C8 C9 118.29(15)
C7 C8 H8A 120.9
C9 C8 H8A 120.9
O1 C9 C8 114.47(14)
O1 C9 C10 122.08(14)
C8 C9 C10 123.45(14)
C9 C10 C5 116.48(14)
C9 C10 C4 118.96(14)
C5 C10 C4 124.54(14)
O4 C11 H11A 109.5
O4 C11 H11B 109.5
H11A C11 H11B 109.5
O4 C11 H11C 109.5
H11A C11 H11C 109.5
H11B C11 H11C 109.5
O3 C12 H12A 109.5
O3 C12 H12B 109.5
H12A C12 H12B 109.5
O3 C12 H12C 109.5
H12A C12 H12C 109.5
H12B C12 H12C 109.5
O2 C13 H13A 109.5
O2 C13 H13B 109.5
H13A C13 H13B 109.5
O2 C13 H13C 109.5
H13A C13 H13C 109.5
H13B C13 H13C 109.5
O6 C16 O7 107.82(13)
O6 C16 H16A 110.1
O7 C16 H16A 110.1
O6 C16 H16B 110.1
O7 C16 H16B 110.1
H16A C16 H16B 108.5
C6' C1' C2' 120.90(15)
C6' C1' C2 119.88(14)
C2' C1' C2 119.20(14)
C3' C2' C1' 116.46(15)
C3' C2' H2'A 121.8
C1' C2' H2'A 121.8
C2' C3' O6 127.60(15)
C2' C3' C4' 123.06(15)
O6 C3' C4' 109.34(14)
O7 C4' C3' 110.80(14)
O7 C4' C5' 127.57(15)
C3' C4' C5' 121.61(15)
O8 C5' C4' 117.04(15)
O8 C5' C6' 126.13(15)
C4' C5' C6' 116.82(15)
C1' C6' C5' 121.13(15)
C1' C6' H6'A 119.4
C5' C6' H6'A 119.4
O8 C8' H8'A 109.5
O8 C8' H8'B 109.5
H8'A C8' H8'B 109.5
O8 C8' H8'C 109.5
H8'A C8' H8'C 109.5
H8'B C8' H8'C 109.5

loop_
_geom_bond_atom_site_label_1
_geom_bond_atom_site_label_2
_geom_bond_distance
O1 C2 1.3627(18)
O1 C9 1.3723(19)
O1W H11 0.829(17)
O1W H12 0.826(19)
O2 C7 1.3564(19)
O2 C13 1.427(2)
O3 C6 1.369(2)
O3 C12 1.422(2)
O4 C5 1.3732(19)
O4 C11 1.436(2)
O5 C4 1.240(2)
O6 C3' 1.374(2)
O6 C16 1.428(2)
O7 C4' 1.367(2)
O7 C16 1.438(2)
O8 C5' 1.356(2)
O8 C8' 1.426(2)
C2 C3 1.347(2)
C2 C1' 1.470(2)
C3 C4 1.436(2)
C3 H3A 0.9500
C4 C10 1.465(2)
C5 C6 1.377(2)
C5 C10 1.417(2)
C6 C7 1.412(2)
C7 C8 1.381(2)
C8 C9 1.393(2)
C8 H8A 0.9500
C9 C10 1.397(2)
C11 H11A 0.9800
C11 H11B 0.9800
C11 H11C 0.9800
C12 H12A 0.9800
C12 H12B 0.9800
C12 H12C 0.9800
C13 H13A 0.9800
C13 H13B 0.9800
C13 H13C 0.9800
C16 H16A 0.9900
C16 H16B 0.9900
C1' C6' 1.398(2)
C1' C2' 1.411(2)
C2' C3' 1.365(2)
C2' H2'A 0.9500
C3' C4' 1.376(2)
C4' C5' 1.383(2)
C5' C6' 1.400(2)
C6' H6'A 0.9500
C8' H8'A 0.9800
C8' H8'B 0.9800
C8' H8'C 0.9800

loop_
_geom_hbond_atom_site_label_D
_geom_hbond_atom_site_label_H
_geom_hbond_atom_site_label_A
_geom_hbond_site_symmetry_A
_geom_hbond_distance_DH
_geom_hbond_distance_HA
_geom_hbond_distance_DA
_geom_hbond_angle_DHA
O1W H11 O5 . 0.829(17) 2.03(2) 2.823(2) 160(3)
O1W H12 O4 . 0.826(19) 2.33(3) 2.987(2) 137(3)
C3 H3A O5 2_655 0.95 2.41 3.255(2) 147
C8 H8A O1W 1_565 0.95 2.42 3.372(2) 175

loop_
_geom_torsion_atom_site_label_1
_geom_torsion_atom_site_label_2
_geom_torsion_atom_site_label_3
_geom_torsion_atom_site_label_4
_geom_torsion
C9 O1 C2 C3 -2.1(2)
C9 O1 C2 C1' 178.78(12)
O1 C2 C3 C4 0.1(2)
C1' C2 C3 C4 179.04(14)
C2 C3 C4 O5 -178.26(15)
C2 C3 C4 C10 1.8(2)
C11 O4 C5 C6 93.10(18)
C11 O4 C5 C10 -86.81(18)
C12 O3 C6 C5 57.9(2)
C12 O3 C6 C7 -126.79(17)
O4 C5 C6 O3 -4.0(2)
C10 C5 C6 O3 175.91(14)
O4 C5 C6 C7 -179.23(14)
C10 C5 C6 C7 0.7(2)
C13 O2 C7 C8 4.0(2)
C13 O2 C7 C6 -174.70(15)
O3 C6 C7 O2 3.6(2)
C5 C6 C7 O2 179.09(14)
O3 C6 C7 C8 -175.18(14)
C5 C6 C7 C8 0.3(2)
O2 C7 C8 C9 -179.16(14)
C6 C7 C8 C9 -0.5(2)
C2 O1 C9 C8 -177.44(13)
C2 O1 C9 C10 2.1(2)
C7 C8 C9 O1 179.29(13)
C7 C8 C9 C10 -0.3(2)
O1 C9 C10 C5 -178.32(13)
C8 C9 C10 C5 1.2(2)
O1 C9 C10 C4 -0.1(2)
C8 C9 C10 C4 179.43(14)
O4 C5 C10 C9 178.51(13)
C6 C5 C10 C9 -1.4(2)
O4 C5 C10 C4 0.4(2)
C6 C5 C10 C4 -179.51(14)
O5 C4 C10 C9 178.31(15)
C3 C4 C10 C9 -1.8(2)
O5 C4 C10 C5 -3.6(3)
C3 C4 C10 C5 176.28(14)
C3' O6 C16 O7 -3.22(18)
C4' O7 C16 O6 2.76(18)
C3 C2 C1' C6' -178.88(15)
O1 C2 C1' C6' 0.2(2)
C3 C2 C1' C2' -0.4(2)
O1 C2 C1' C2' 178.63(13)
C6' C1' C2' C3' 1.0(2)
C2 C1' C2' C3' -177.43(14)
C1' C2' C3' O6 -178.60(16)
C1' C2' C3' C4' 0.0(2)
C16 O6 C3' C2' -178.74(17)
C16 O6 C3' C4' 2.46(18)
C16 O7 C4' C3' -1.28(19)
C16 O7 C4' C5' 179.85(16)
C2' C3' C4' O7 -179.62(15)
O6 C3' C4' O7 -0.7(2)
C2' C3' C4' C5' -0.7(3)
O6 C3' C4' C5' 178.20(15)
C8' O8 C5' C4' 176.80(14)
C8' O8 C5' C6' -3.2(2)
O7 C4' C5' O8 -1.0(3)
C3' C4' C5' O8 -179.78(15)
O7 C4' C5' C6' 178.95(15)
C3' C4' C5' C6' 0.2(2)
C2' C1' C6' C5' -1.5(2)
C2 C1' C6' C5' 176.92(14)
O8 C5' C6' C1' -179.14(15)
C4' C5' C6' C1' 0.9(2)

loop_
_cod_related_entry_id
_cod_related_entry_database
_cod_related_entry_code
1 ChemSpider 30657664
